data_7050584
loop_
_publ_author_name
'Sendor, Dorota'
'Hilder, Matthias'
'Juestel, Thomas'
'Junk, Peter C.'
'Kynast, Ulrich H.'

_publ_section_title
;
 One dimensional energy transfer in lanthanoid picolinates. Correlation
 of structure and spectroscopy
;
_journal_issue 7
_journal_name_full 'New Journal of Chemistry'
_journal_page_first 1070
_journal_paper_doi 10.1039/b302499g
_journal_volume 27
_journal_year 2003
_chemical_formula_sum 'C48 H38 Ho2 N8 Na2 O19'
_chemical_formula_weight 1406.70
_chemical_name_common picolinates
_space_group_IT_number 179
_symmetry_cell_setting hexagonal
_symmetry_space_group_name_Hall 'P 65 2 (0 0 1)'
_symmetry_space_group_name_H-M 'P 65 2 2'
_atom_sites_solution_hydrogens geom
_atom_sites_solution_primary direct
_atom_sites_solution_secondary difmap
_audit_creation_method SHELXL-97
_cell_angle_alpha 90.00
_cell_angle_beta 90.00
_cell_angle_gamma 120.00
_cell_formula_units_Z 6
_cell_length_a 12.5245(18)
_cell_length_b 12.5245(18)
_cell_length_c 60.470(12)
_cell_measurement_temperature 296(2)
_cell_volume 8215(2)
_computing_cell_refinement 'SAINT (Bruker, 1998)'
_computing_data_collection 'SMART (Bruker, 1998)'
_computing_data_reduction 'SAINT (Bruker, 1998)'
_computing_molecular_graphics 'X-Seed (Barbour, 1999)'
_computing_publication_material 'CIFTAB (Sheldrick, 1997)'
_computing_structure_refinement 'SHELXL-97 (Sheldrick, 1997)'
_computing_structure_solution 'SHELXS-97 (Sheldrick, 1990)'
_diffrn_ambient_temperature 296(2)
_diffrn_measured_fraction_theta_full 0.998
_diffrn_measured_fraction_theta_max 0.998
_diffrn_measurement_device_type 'Bruker SMART 1000 CCD diffractometer'
_diffrn_measurement_method 'omega scans'
_diffrn_radiation_monochromator graphite
_diffrn_radiation_source 'fine-focus sealed tube'
_diffrn_radiation_type MoK\a
_diffrn_radiation_wavelength 0.71073
_diffrn_reflns_av_R_equivalents 0.0879
_diffrn_reflns_av_sigmaI/netI 0.0369
_diffrn_reflns_limit_h_max 13
_diffrn_reflns_limit_h_min -13
_diffrn_reflns_limit_k_max 12
_diffrn_reflns_limit_k_min -13
_diffrn_reflns_limit_l_max 67
_diffrn_reflns_limit_l_min -58
_diffrn_reflns_number 38221
_diffrn_reflns_theta_full 23.28
_diffrn_reflns_theta_max 23.28
_diffrn_reflns_theta_min 1.88
_diffrn_standards_decay_% 0.0
_exptl_absorpt_coefficient_mu 2.964
_exptl_absorpt_correction_T_max 0.5617
_exptl_absorpt_correction_T_min 0.4700
_exptl_absorpt_correction_type multi-scan
_exptl_absorpt_process_details SADABS
_exptl_crystal_density_diffrn 1.706
_exptl_crystal_density_method 'not measured'
_exptl_crystal_F_000 4140
_exptl_crystal_size_max 0.30
_exptl_crystal_size_mid 0.28
_exptl_crystal_size_min 0.22
_refine_diff_density_max 1.657
_refine_diff_density_min -0.942
_refine_diff_density_rms 0.161
_refine_ls_abs_structure_details 'Flack H D (1983), Acta Cryst. A39, 876-881'
_refine_ls_abs_structure_Flack 0.03(3)
_refine_ls_extinction_method none
_refine_ls_goodness_of_fit_ref 1.150
_refine_ls_hydrogen_treatment mixed
_refine_ls_matrix_type full
_refine_ls_number_parameters 352
_refine_ls_number_reflns 3937
_refine_ls_number_restraints 0
_refine_ls_restrained_S_all 1.150
_refine_ls_R_factor_all 0.0518
_refine_ls_R_factor_gt 0.0495
_refine_ls_shift/su_max 0.000
_refine_ls_shift/su_mean 0.000
_refine_ls_structure_factor_coef Fsqd
_refine_ls_weighting_details 'calc w=1/[\s^2^(Fo^2^)+(0.0590P)^2^+54.7973P] where P=(Fo^2^+2Fc^2^)/3'
_refine_ls_weighting_scheme calc
_refine_ls_wR_factor_gt 0.1231
_refine_ls_wR_factor_ref 0.1245
_reflns_number_gt 3770
_reflns_number_total 3937
_reflns_threshold_expression >2sigma(I)
_cod_data_source_file b302499g.txt
_cod_data_source_block compound5.CIF
_cod_original_sg_symbol_H-M P6522
_cod_database_code 7050584

loop_
_symmetry_equiv_pos_as_xyz
'x, y, z'
'x-y, x, z+5/6'
'-y, x-y, z+2/3'
'-x, -y, z+1/2'
'-x+y, -x, z+1/3'
'y, -x+y, z+1/6'
'x-y, -y, -z'
'-x, -x+y, -z+1/3'
'y, x, -z+2/3'
'-y, -x, -z+1/6'
'-x+y, y, -z+1/2'
'x, x-y, -z+5/6'

loop_
_atom_site_label
_atom_site_type_symbol
_atom_site_fract_x
_atom_site_fract_y
_atom_site_fract_z
_atom_site_U_iso_or_equiv
_atom_site_adp_type
_atom_site_occupancy
_atom_site_symmetry_multiplicity
_atom_site_calc_flag
_atom_site_refinement_flags
_atom_site_disorder_assembly
_atom_site_disorder_group
Ho1 Ho 0.90130(4) 0.47145(5) 0.004070(8) 0.02915(17) Uani 1 1 d . . .
Na1 Na 1.2019(5) 0.5867(6) 0.03466(8) 0.0524(13) Uani 1 1 d . . .
N1A N 0.7407(9) 0.2713(10) 0.02237(18) 0.045(3) Uani 1 1 d . . .
C2A C 0.6253(12) 0.2036(11) 0.0158(2) 0.043(3) Uani 1 1 d . . .
H2A H 0.5983 0.2277 0.0030 0.051 Uiso 1 1 calc R . .
C3A C 0.5428(11) 0.0984(12) 0.0271(2) 0.051(3) Uani 1 1 d . . .
H3A H 0.4593 0.0508 0.0225 0.061 Uiso 1 1 calc R . .
C4A C 0.5845(14) 0.0660(14) 0.0447(3) 0.073(5) Uani 1 1 d . . .
H4A H 0.5291 -0.0066 0.0526 0.087 Uiso 1 1 calc R . .
C5A C 0.7034(13) 0.1328(13) 0.0519(3) 0.060(4) Uani 1 1 d . . .
H5A H 0.7319 0.1092 0.0645 0.072 Uiso 1 1 calc R . .
C6A C 0.7810(11) 0.2384(11) 0.0396(2) 0.043(3) Uani 1 1 d . . .
C7A C 0.9162(11) 0.3159(12) 0.04493(19) 0.038(3) Uani 1 1 d . . .
O8A O 0.9797(7) 0.4041(7) 0.03217(12) 0.0351(18) Uani 1 1 d . . .
O9A O 0.9571(9) 0.2889(9) 0.06152(13) 0.055(2) Uani 1 1 d . . .
N1B N 0.8349(9) 0.5324(11) 0.04049(16) 0.042(2) Uani 1 1 d . . .
C2B C 0.9030(14) 0.5699(15) 0.0594(2) 0.057(4) Uani 1 1 d . . .
H2B H 0.9848 0.5837 0.0593 0.068 Uiso 1 1 calc R . .
C3B C 0.8551(14) 0.5886(15) 0.0792(3) 0.068(4) Uani 1 1 d . . .
H3B H 0.9022 0.6088 0.0924 0.082 Uiso 1 1 calc R . .
C4B C 0.7385(14) 0.5774(15) 0.0793(2) 0.066(4) Uani 1 1 d . . .
H4B H 0.7063 0.5929 0.0923 0.079 Uiso 1 1 calc R . .
C5B C 0.6708(13) 0.5430(14) 0.0598(2) 0.054(4) Uani 1 1 d . . .
H5B H 0.5910 0.5343 0.0591 0.065 Uiso 1 1 calc R . .
C6B C 0.7243(11) 0.5213(11) 0.04090(18) 0.039(3) Uani 1 1 d . . .
C7B C 1.1668(11) 0.5063(11) -0.01843(18) 0.034(3) Uiso 1 1 d . . .
O8B O 1.0731(6) 0.5193(8) -0.01829(13) 0.0426(19) Uani 1 1 d . . .
O9B O 0.7154(6) 0.4830(7) 0.00263(11) 0.0323(17) Uani 1 1 d . . .
N1C N 0.9655(9) 0.6722(9) -0.01767(14) 0.037(2) Uani 1 1 d . . .
C2C C 0.9156(13) 0.6791(14) -0.0362(2) 0.055(4) Uani 1 1 d . . .
H2C H 0.8431 0.6082 -0.0414 0.067 Uiso 1 1 calc R . .
C3C C 0.9652(13) 0.7872(15) -0.0488(3) 0.061(4) Uani 1 1 d . . .
H3C H 0.9266 0.7912 -0.0620 0.074 Uiso 1 1 calc R . .
C4C C 1.0707(15) 0.8863(13) -0.0414(3) 0.065(4) Uani 1 1 d . . .
H4C H 1.1071 0.9621 -0.0492 0.078 Uiso 1 1 calc R . .
C5C C 1.1227(11) 0.8752(11) -0.0227(2) 0.045(3) Uani 1 1 d . . .
H5C H 1.1971 0.9431 -0.0174 0.054 Uiso 1 1 calc R . .
C6C C 1.0703(12) 0.7699(11) -0.0118(2) 0.041(3) Uani 1 1 d . . .
C7C C 1.1281(11) 0.7545(11) 0.0097(2) 0.039(3) Uani 1 1 d . . .
O8C O 1.0727(7) 0.6495(7) 0.01895(12) 0.0372(18) Uani 1 1 d . . .
O9C O 1.2266(10) 0.8414(10) 0.01742(19) 0.078(3) Uani 1 1 d . . .
N1D N 0.9079(9) 0.2758(9) -0.01190(15) 0.035(2) Uani 1 1 d . . .
C2D C 0.9758(13) 0.2290(13) -0.0056(2) 0.051(3) Uani 1 1 d . . .
H2D H 1.0213 0.2593 0.0077 0.062 Uiso 1 1 calc R . .
C3D C 0.9861(18) 0.1375(16) -0.0171(3) 0.080(5) Uani 1 1 d . . .
H3D H 1.0307 0.1012 -0.0111 0.096 Uiso 1 1 calc R . .
C4D C 0.9269(17) 0.1012(16) -0.0381(3) 0.072(5) Uani 1 1 d . . .
H4D H 0.9354 0.0430 -0.0468 0.086 Uiso 1 1 calc R . .
C5D C 0.8566(15) 0.1516(14) -0.0456(2) 0.064(4) Uani 1 1 d . . .
H5D H 0.8151 0.1292 -0.0594 0.076 Uiso 1 1 calc R . .
C6D C 0.8509(12) 0.2362(13) -0.0317(3) 0.057(4) Uani 1 1 d . . .
C7D C 0.7782(14) 0.2943(14) -0.0399(2) 0.057(4) Uani 1 1 d . . .
O8D O 0.7903(8) 0.3881(8) -0.02766(14) 0.042(2) Uani 1 1 d . . .
O9D O 0.7077(16) 0.2539(14) -0.0550(2) 0.108(5) Uani 1 1 d . . .
O1W O 1.1674(11) 0.5086(13) 0.07013(18) 0.093(4) Uani 1 1 d . . .
O2W O 0.9237(8) 0.0763(8) 0.0833 0.091(5) Uani 1 2 d S . .

loop_
_atom_site_aniso_label
_atom_site_aniso_U_11
_atom_site_aniso_U_22
_atom_site_aniso_U_33
_atom_site_aniso_U_23
_atom_site_aniso_U_13
_atom_site_aniso_U_12
Ho1 0.0263(3) 0.0321(3) 0.0311(3) -0.0008(2) -0.0025(2) 0.0161(2)
Na1 0.048(3) 0.073(4) 0.049(3) 0.006(3) 0.004(2) 0.041(3)
N1A 0.022(5) 0.051(7) 0.061(7) 0.015(5) 0.003(5) 0.017(5)
C2A 0.037(7) 0.031(6) 0.052(8) -0.006(6) -0.011(6) 0.011(6)
C3A 0.022(7) 0.050(8) 0.081(9) -0.002(7) -0.006(6) 0.017(6)
C4A 0.046(9) 0.046(9) 0.110(13) 0.026(9) 0.022(9) 0.011(7)
C5A 0.044(9) 0.053(9) 0.077(10) 0.014(7) 0.007(7) 0.020(7)
C6A 0.040(7) 0.040(7) 0.052(7) 0.011(6) 0.009(6) 0.022(6)
C7A 0.037(7) 0.052(8) 0.036(6) 0.009(6) 0.007(6) 0.032(6)
O8A 0.028(4) 0.039(5) 0.036(4) 0.016(4) -0.001(3) 0.015(4)
O9A 0.058(6) 0.059(6) 0.044(5) 0.018(4) -0.004(4) 0.025(5)
N1B 0.035(6) 0.055(7) 0.046(6) -0.012(5) -0.010(5) 0.029(5)
C2B 0.047(8) 0.081(11) 0.047(7) -0.021(7) -0.011(7) 0.036(8)
C3B 0.055(9) 0.074(11) 0.077(11) -0.034(9) -0.018(7) 0.035(9)
C4B 0.066(10) 0.084(12) 0.050(8) -0.026(8) -0.007(7) 0.039(9)
C5B 0.053(8) 0.078(10) 0.040(7) -0.008(7) 0.010(6) 0.039(8)
C6B 0.042(7) 0.036(7) 0.037(6) 0.004(5) -0.005(5) 0.019(6)
O8B 0.024(4) 0.063(5) 0.050(5) -0.004(4) 0.001(3) 0.028(4)
O9B 0.028(4) 0.050(4) 0.028(4) 0.003(3) 0.007(3) 0.026(4)
N1C 0.044(6) 0.038(6) 0.030(5) 0.005(4) -0.004(4) 0.020(5)
C2C 0.040(8) 0.062(10) 0.054(8) 0.005(7) -0.016(7) 0.018(7)
C3C 0.047(9) 0.073(11) 0.070(10) 0.023(9) -0.006(7) 0.035(8)
C4C 0.065(11) 0.036(8) 0.099(12) 0.032(8) 0.025(9) 0.030(8)
C5C 0.042(8) 0.032(7) 0.058(8) 0.004(6) -0.006(6) 0.017(6)
C6C 0.044(8) 0.035(7) 0.051(7) -0.001(5) 0.006(6) 0.025(6)
C7C 0.038(7) 0.025(7) 0.050(7) -0.016(6) 0.004(5) 0.013(6)
O8C 0.041(5) 0.027(4) 0.040(4) -0.002(4) -0.002(4) 0.014(4)
O9C 0.062(7) 0.049(6) 0.093(8) 0.014(6) -0.002(6) 0.005(6)
N1D 0.036(5) 0.037(6) 0.036(5) 0.004(4) -0.001(4) 0.022(5)
C2D 0.064(9) 0.064(9) 0.031(6) 0.000(6) -0.001(7) 0.036(8)
C3D 0.085(12) 0.067(11) 0.106(14) 0.008(10) -0.017(11) 0.050(11)
C4D 0.095(13) 0.075(11) 0.082(11) -0.027(9) -0.025(10) 0.070(11)
C5D 0.083(12) 0.062(10) 0.051(9) -0.027(7) -0.011(8) 0.040(9)
C6D 0.041(8) 0.038(8) 0.082(10) -0.022(7) 0.008(7) 0.013(7)
C7D 0.063(10) 0.065(10) 0.050(8) -0.020(7) -0.025(7) 0.037(8)
O8D 0.041(5) 0.048(5) 0.049(5) -0.023(4) -0.020(4) 0.030(4)
O9D 0.168(14) 0.121(11) 0.076(8) -0.060(8) -0.077(9) 0.102(11)
O1W 0.064(8) 0.117(11) 0.060(7) 0.003(7) 0.006(6) 0.016(7)
O2W 0.092(10) 0.092(10) 0.091(12) 0.004(9) 0.004(9) 0.047(12)

loop_
_atom_type_symbol
_atom_type_description
_atom_type_scat_dispersion_real
_atom_type_scat_dispersion_imag
_atom_type_scat_source
C C 0.0033 0.0016 'International Tables Vol C Tables 4.2.6.8 and 6.1.1.4'
H H 0.0000 0.0000 'International Tables Vol C Tables 4.2.6.8 and 6.1.1.4'
N N 0.0061 0.0033 'International Tables Vol C Tables 4.2.6.8 and 6.1.1.4'
O O 0.0106 0.0060 'International Tables Vol C Tables 4.2.6.8 and 6.1.1.4'
Na Na 0.0362 0.0249 'International Tables Vol C Tables 4.2.6.8 and 6.1.1.4'
Ho Ho -0.2175 4.6783 'International Tables Vol C Tables 4.2.6.8 and 6.1.1.4'

loop_
_geom_angle_atom_site_label_1
_geom_angle_atom_site_label_2
_geom_angle_atom_site_label_3
_geom_angle
_geom_angle_site_symmetry_1
_geom_angle_site_symmetry_3
_geom_angle_publ_flag
O8D Ho1 O8A 135.8(3) . . ?
O8D Ho1 O8B 84.5(3) . . ?
O8A Ho1 O8B 90.8(3) . . ?
O8D Ho1 O8C 143.6(3) . . ?
O8A Ho1 O8C 73.5(3) . . ?
O8B Ho1 O8C 72.2(3) . . ?
O8D Ho1 O9B 67.2(3) . . ?
O8A Ho1 O9B 130.2(2) . . ?
O8B Ho1 O9B 138.9(3) . . ?
O8C Ho1 O9B 114.0(3) . . ?
O8D Ho1 N1A 85.1(3) . . ?
O8A Ho1 N1A 66.1(3) . . ?
O8B Ho1 N1A 132.2(3) . . ?
O8C Ho1 N1A 131.2(3) . . ?
O9B Ho1 N1A 76.3(3) . . ?
O8D Ho1 N1C 80.8(3) . . ?
O8A Ho1 N1C 138.1(3) . . ?
O8B Ho1 N1C 70.1(3) . . ?
O8C Ho1 N1C 65.3(3) . . ?
O9B Ho1 N1C 76.3(3) . . ?
N1A Ho1 N1C 152.3(3) . . ?
O8D Ho1 N1B 129.3(3) . . ?
O8A Ho1 N1B 75.0(3) . . ?
O8B Ho1 N1B 143.0(3) . . ?
O8C Ho1 N1B 71.0(3) . . ?
O9B Ho1 N1B 63.4(3) . . ?
N1A Ho1 N1B 73.2(4) . . ?
N1C Ho1 N1B 97.8(3) . . ?
O8D Ho1 N1D 64.5(3) . . ?
O8A Ho1 N1D 73.7(3) . . ?
O8B Ho1 N1D 65.3(3) . . ?
O8C Ho1 N1D 124.9(3) . . ?
O9B Ho1 N1D 121.1(3) . . ?
N1A Ho1 N1D 68.1(3) . . ?
N1C Ho1 N1D 124.8(3) . . ?
N1B Ho1 N1D 137.4(3) . . ?
O8D Ho1 Na1 147.8(2) . . ?
O8A Ho1 Na1 42.1(2) . . ?
O8B Ho1 Na1 64.8(2) . . ?
O8C Ho1 Na1 36.1(2) . . ?
O9B Ho1 Na1 143.63(19) . . ?
N1A Ho1 Na1 108.0(2) . . ?
N1C Ho1 Na1 96.4(2) . . ?
N1B Ho1 Na1 82.9(2) . . ?
N1D Ho1 Na1 92.6(2) . . ?
O8D Ho1 Na1 31.7(2) . 7_565 ?
O8A Ho1 Na1 149.2(2) . 7_565 ?
O8B Ho1 Na1 109.2(2) . 7_565 ?
O8C Ho1 Na1 134.2(2) . 7_565 ?
O9B Ho1 Na1 35.91(18) . 7_565 ?
N1A Ho1 Na1 83.2(2) . 7_565 ?
N1C Ho1 Na1 72.3(2) . 7_565 ?
N1B Ho1 Na1 99.2(2) . 7_565 ?
N1D Ho1 Na1 93.3(2) . 7_565 ?
Na1 Ho1 Na1 168.687(19) . 7_565 ?
O1W Na1 O8C 120.6(4) . . ?
O1W Na1 O8D 100.4(4) . 7_665 ?
O8C Na1 O8D 137.7(4) . 7_665 ?
O1W Na1 O9B 135.7(5) . 7_665 ?
O8C Na1 O9B 90.2(3) . 7_665 ?
O8D Na1 O9B 63.8(3) 7_665 7_665 ?
O1W Na1 O8A 77.8(4) . . ?
O8C Na1 O8A 69.6(3) . . ?
O8D Na1 O8A 134.4(4) 7_665 . ?
O9B Na1 O8A 85.6(3) 7_665 . ?
O1W Na1 C7C 133.5(5) . . ?
O8C Na1 C7C 22.0(3) . . ?
O8D Na1 C7C 118.3(4) 7_665 . ?
O9B Na1 C7C 87.0(3) 7_665 . ?
O8A Na1 C7C 91.0(3) . . ?
O1W Na1 C7D 92.0(4) . 7_665 ?
O8C Na1 C7D 134.4(4) . 7_665 ?
O8D Na1 C7D 24.2(3) 7_665 7_665 ?
O9B Na1 C7D 85.7(3) 7_665 7_665 ?
O8A Na1 C7D 154.4(4) . 7_665 ?
C7C Na1 C7D 112.5(4) . 7_665 ?
O1W Na1 Ho1 110.7(3) . . ?
O8C Na1 Ho1 36.8(2) . . ?
O8D Na1 Ho1 137.7(3) 7_665 . ?
O9B Na1 Ho1 73.9(2) 7_665 . ?
O8A Na1 Ho1 37.19(16) . . ?
C7C Na1 Ho1 55.8(2) . . ?
C7D Na1 Ho1 156.4(3) 7_665 . ?
O1W Na1 Ho1 117.6(4) . 7_665 ?
O8C Na1 Ho1 119.9(3) . 7_665 ?
O8D Na1 Ho1 30.1(2) 7_665 7_665 ?
O9B Na1 Ho1 34.12(17) 7_665 7_665 ?
O8A Na1 Ho1 110.8(2) . 7_665 ?
C7C Na1 Ho1 108.7(2) . 7_665 ?
C7D Na1 Ho1 53.4(3) 7_665 7_665 ?
Ho1 Na1 Ho1 107.90(13) . 7_665 ?
C6A N1A C2A 120.5(11) . . ?
C6A N1A Ho1 114.5(8) . . ?
C2A N1A Ho1 124.9(8) . . ?
N1A C2A C3A 121.3(12) . . ?
C4A C3A C2A 117.7(12) . . ?
C3A C4A C5A 122.7(14) . . ?
C4A C5A C6A 116.0(14) . . ?
N1A C6A C5A 121.7(12) . . ?
N1A C6A C7A 117.0(10) . . ?
C5A C6A C7A 121.3(11) . . ?
O9A C7A O8A 124.7(12) . . ?
O9A C7A C6A 118.6(11) . . ?
O8A C7A C6A 116.7(10) . . ?
C7A O8A Ho1 125.0(7) . . ?
C7A O8A Na1 132.4(7) . . ?
Ho1 O8A Na1 100.7(3) . . ?
C6B N1B C2B 117.6(11) . . ?
C6B N1B Ho1 117.2(8) . . ?
C2B N1B Ho1 125.2(8) . . ?
N1B C2B C3B 121.6(13) . . ?
C4B C3B C2B 120.0(14) . . ?
C5B C4B C3B 118.1(13) . . ?
C4B C5B C6B 118.0(12) . . ?
N1B C6B C5B 124.5(11) . . ?
N1B C6B C7B 114.2(10) . 7_565 ?
C5B C6B C7B 121.0(11) . 7_565 ?
O9B C7B O8B 126.7(10) 7_665 . ?
O9B C7B C6B 117.4(10) 7_665 7_665 ?
O8B C7B C6B 115.8(10) . 7_665 ?
C7B O8B Ho1 139.6(8) . . ?
C7B O9B Ho1 126.3(7) 7_565 . ?
C7B O9B Na1 121.9(7) 7_565 7_565 ?
Ho1 O9B Na1 110.0(3) . 7_565 ?
C2C N1C C6C 117.2(11) . . ?
C2C N1C Ho1 125.1(9) . . ?
C6C N1C Ho1 116.5(7) . . ?
N1C C2C C3C 122.3(13) . . ?
C4C C3C C2C 117.7(13) . . ?
C5C C4C C3C 118.8(13) . . ?
C6C C5C C4C 120.0(12) . . ?
C5C C6C N1C 123.9(12) . . ?
C5C C6C C7C 121.1(11) . . ?
N1C C6C C7C 115.0(10) . . ?
O9C C7C O8C 121.6(12) . . ?
O9C C7C C6C 121.5(11) . . ?
O8C C7C C6C 116.9(10) . . ?
O9C C7C Na1 84.8(8) . . ?
O8C C7C Na1 43.3(6) . . ?
C6C C7C Na1 144.7(7) . . ?
C7C O8C Na1 114.7(8) . . ?
C7C O8C Ho1 125.2(7) . . ?
Na1 O8C Ho1 107.0(3) . . ?
C2D N1D C6D 115.9(12) . . ?
C2D N1D Ho1 129.1(8) . . ?
C6D N1D Ho1 113.7(8) . . ?
N1D C2D C3D 124.7(13) . . ?
C2D C3D C4D 117.1(14) . . ?
C5D C4D C3D 119.5(14) . . ?
C6D C5D C4D 115.9(14) . . ?
N1D C6D C5D 126.7(14) . . ?
N1D C6D C7D 116.8(11) . . ?
C5D C6D C7D 116.4(14) . . ?
O9D C7D O8D 122.3(14) . . ?
O9D C7D C6D 123.1(14) . . ?
O8D C7D C6D 114.3(11) . . ?
O9D C7D Na1 75.9(10) . 7_565 ?
O8D C7D Na1 47.8(6) . 7_565 ?
C6D C7D Na1 154.7(10) . 7_565 ?
C7D O8D Ho1 130.1(8) . . ?
C7D O8D Na1 108.0(8) . 7_565 ?
Ho1 O8D Na1 118.2(4) . 7_565 ?

loop_
_geom_bond_atom_site_label_1
_geom_bond_atom_site_label_2
_geom_bond_distance
_geom_bond_site_symmetry_2
_geom_bond_publ_flag
Ho1 O8D 2.292(7) . ?
Ho1 O8A 2.322(7) . ?
Ho1 O8B 2.351(7) . ?
Ho1 O8C 2.367(7) . ?
Ho1 O9B 2.405(7) . ?
Ho1 N1A 2.552(10) . ?
Ho1 N1C 2.583(9) . ?
Ho1 N1B 2.600(10) . ?
Ho1 N1D 2.673(10) . ?
Ho1 Na1 3.775(5) . ?
Ho1 Na1 4.030(5) 7_565 ?
Na1 O1W 2.307(13) . ?
Na1 O8C 2.327(10) . ?
Na1 O8D 2.405(9) 7_665 ?
Na1 O9B 2.515(9) 7_665 ?
Na1 O8A 2.576(9) . ?
Na1 C7C 3.082(14) . ?
Na1 C7D 3.088(16) 7_665 ?
Na1 Ho1 4.030(5) 7_665 ?
N1A C6A 1.311(15) . ?
N1A C2A 1.320(16) . ?
C2A C3A 1.382(18) . ?
C3A C4A 1.34(2) . ?
C4A C5A 1.36(2) . ?
C5A C6A 1.401(18) . ?
C6A C7A 1.506(18) . ?
C7A O9A 1.248(14) . ?
C7A O8A 1.252(13) . ?
N1B C6B 1.322(15) . ?
N1B C2B 1.363(16) . ?
C2B C3B 1.41(2) . ?
C3B C4B 1.40(2) . ?
C4B C5B 1.391(19) . ?
C5B C6B 1.416(17) . ?
C6B C7B 1.526(15) 7_565 ?
C7B O9B 1.223(13) 7_665 ?
C7B O8B 1.264(13) . ?
C7B C6B 1.526(15) 7_665 ?
O9B C7B 1.223(13) 7_565 ?
O9B Na1 2.515(9) 7_565 ?
N1C C2C 1.309(15) . ?
N1C C6C 1.320(16) . ?
C2C C3C 1.40(2) . ?
C3C C4C 1.36(2) . ?
C4C C5C 1.344(19) . ?
C5C C6C 1.320(17) . ?
C6C C7C 1.543(18) . ?
C7C O9C 1.258(15) . ?
C7C O8C 1.270(14) . ?
N1D C2D 1.307(16) . ?
N1D C6D 1.354(17) . ?
C2D C3D 1.40(2) . ?
C3D C4D 1.42(2) . ?
C4D C5D 1.39(2) . ?
C5D C6D 1.382(19) . ?
C6D C7D 1.51(2) . ?
C7D O9D 1.192(17) . ?
C7D O8D 1.332(16) . ?
C7D Na1 3.088(16) 7_565 ?
O8D Na1 2.405(9) 7_565 ?
